data_7224175
loop_
_publ_author_name
'Taouss, Christina'
'D\"oring, Cindy'
'Jones, Peter G.'
'Pinkert, Lukas'
'Strey, Mark'

_publ_section_title
;
 Single crystals that spontaneously spawn other single crystals: a ternary
 and a binary adduct of thiourea and 2,5-dimethylpyrazine
;
_journal_issue 10
_journal_name_full CrystEngComm
_journal_page_first 1842
_journal_paper_doi 10.1039/C6CE00100A
_journal_volume 18
_journal_year 2016
_chemical_formula_sum 'C8 H16 N4 O S'
_chemical_formula_weight 216.31
_chemical_name_systematic
;
 ?
;
_space_group_IT_number 2
_symmetry_cell_setting triclinic
_symmetry_space_group_name_Hall '-P 1'
_symmetry_space_group_name_H-M 'P -1'
_atom_sites_solution_hydrogens geom
_atom_sites_solution_primary direct
_atom_sites_solution_secondary difmap
_audit_creation_method SHELXL-97
_audit_update_record
;
2016-01-04 deposited with the CCDC.
2016-02-09 downloaded from the CCDC.
;
_cell_angle_alpha 103.892(3)
_cell_angle_beta 97.021(3)
_cell_angle_gamma 90.970(3)
_cell_formula_units_Z 4
_cell_length_a 8.3895(3)
_cell_length_b 9.1961(3)
_cell_length_c 15.9849(6)
_cell_measurement_reflns_used 29708
_cell_measurement_temperature 170(2)
_cell_measurement_theta_max 76.0260
_cell_measurement_theta_min 4.9560
_cell_volume 1186.83(7)
_computing_cell_refinement
;
CrysAlisPro, Agilent Technologies,
Version 1.171.37.35 (release 13-08-2014 CrysAlis171 .NET)
(compiled Aug 13 2014,18:06:01)
;
_computing_data_collection
;
CrysAlisPro, Agilent Technologies,
Version 1.171.37.35 (release 13-08-2014 CrysAlis171 .NET)
(compiled Aug 13 2014,18:06:01)
;
_computing_data_reduction
;
CrysAlisPro, Agilent Technologies,
Version 1.171.37.35 (release 13-08-2014 CrysAlis171 .NET)
(compiled Aug 13 2014,18:06:01)
;
_computing_molecular_graphics 'Bruker XP'
_computing_publication_material SHELXL-97
_computing_structure_refinement 'SHELXL-97 (Sheldrick, 1997)'
_computing_structure_solution 'SHELXS-97 (Sheldrick, 1990)'
_diffrn_ambient_temperature 170(2)
_diffrn_detector_area_resol_mean 10.3543
_diffrn_measured_fraction_theta_full 0.999
_diffrn_measured_fraction_theta_max 0.996
_diffrn_measurement_device_type 'Oxford Diffraction Xcalibur, Atlas, Nova'
_diffrn_measurement_method '\w scan'
_diffrn_radiation_monochromator mirror
_diffrn_radiation_type CuK\a
_diffrn_radiation_wavelength 1.54184
_diffrn_reflns_av_R_equivalents 0.0442
_diffrn_reflns_av_sigmaI/netI 0.0189
_diffrn_reflns_limit_h_max 10
_diffrn_reflns_limit_h_min -10
_diffrn_reflns_limit_k_max 11
_diffrn_reflns_limit_k_min -11
_diffrn_reflns_limit_l_max 20
_diffrn_reflns_limit_l_min -20
_diffrn_reflns_number 49484
_diffrn_reflns_theta_full 75.00
_diffrn_reflns_theta_max 76.26
_diffrn_reflns_theta_min 4.96
_diffrn_source 'Nova (Cu) X-ray Source'
_exptl_absorpt_coefficient_mu 2.257
_exptl_absorpt_correction_T_max 1.00000
_exptl_absorpt_correction_T_min 0.29648
_exptl_absorpt_correction_type multi-scan
_exptl_absorpt_process_details
;
CrysAlisPro, Agilent Technologies,
Version 1.171.37.35 (release 13-08-2014 CrysAlis171 .NET)
(compiled Aug 13 2014,18:06:01)
;
_exptl_crystal_colour colourless
_exptl_crystal_density_diffrn 1.211
_exptl_crystal_density_method 'not measured'
_exptl_crystal_description irregular
_exptl_crystal_F_000 464
_exptl_crystal_size_max 0.25
_exptl_crystal_size_mid 0.25
_exptl_crystal_size_min 0.10
_refine_diff_density_max 0.268
_refine_diff_density_min -0.236
_refine_diff_density_rms 0.045
_refine_ls_extinction_coef 0.0051(5)
_refine_ls_extinction_expression Fc^*^=kFc[1+0.001xFc^2^\l^3^/sin(2\q)]^-1/4^
_refine_ls_extinction_method SHELXL
_refine_ls_goodness_of_fit_ref 1.043
_refine_ls_hydrogen_treatment mixed
_refine_ls_matrix_type full
_refine_ls_number_parameters 300
_refine_ls_number_reflns 4970
_refine_ls_number_restraints 0
_refine_ls_restrained_S_all 1.043
_refine_ls_R_factor_all 0.0374
_refine_ls_R_factor_gt 0.0344
_refine_ls_shift/su_max 0.005
_refine_ls_shift/su_mean 0.000
_refine_ls_structure_factor_coef Fsqd
_refine_ls_weighting_details 'calc w=1/[\s^2^(Fo^2^)+(0.0631P)^2^+0.1887P] where P=(Fo^2^+2Fc^2^)/3'
_refine_ls_weighting_scheme calc
_refine_ls_wR_factor_gt 0.0956
_refine_ls_wR_factor_ref 0.0987
_reflns_number_gt 4538
_reflns_number_total 4970
_reflns_threshold_expression >2sigma(I)
_cod_data_source_file c6ce00100a2.cif
_cod_data_source_block hanosol
_cod_depositor_comments 'Adding full bibliography for 7224174--7224176.cif.'
_cod_original_cell_volume 1186.83(8)
_cod_database_code 7224175

loop_
_symmetry_equiv_pos_as_xyz
'x, y, z'
'-x, -y, -z'

loop_
_atom_site_label
_atom_site_type_symbol
_atom_site_fract_x
_atom_site_fract_y
_atom_site_fract_z
_atom_site_U_iso_or_equiv
_atom_site_adp_type
_atom_site_occupancy
_atom_site_symmetry_multiplicity
_atom_site_calc_flag
_atom_site_refinement_flags
S1 S 0.76421(3) 0.30011(3) 0.24593(2) 0.03404(11) Uani 1 1 d .
N1 N 0.92457(13) 0.55905(12) 0.31626(8) 0.0328(2) Uani 1 1 d .
H01 H 0.936(2) 0.652(2) 0.3450(12) 0.053(5) Uiso 1 1 d .
H02 H 1.010(2) 0.508(2) 0.2992(11) 0.040(4) Uiso 1 1 d .
C2 C 0.78358(14) 0.48445(13) 0.30120(8) 0.0274(2) Uani 1 1 d .
N3 N 0.65644(14) 0.55593(13) 0.33032(8) 0.0367(3) Uani 1 1 d .
H04 H 0.560(2) 0.509(2) 0.3145(11) 0.045(5) Uiso 1 1 d .
H03 H 0.665(2) 0.651(2) 0.3635(13) 0.057(5) Uiso 1 1 d .
S2 S 0.27459(3) 0.40444(3) 0.27225(2) 0.03523(11) Uani 1 1 d .
N4 N 0.39640(14) 0.13694(13) 0.23108(10) 0.0427(3) Uani 1 1 d .
H05 H 0.390(2) 0.038(2) 0.2113(12) 0.051(5) Uiso 1 1 d .
H06 H 0.496(2) 0.189(2) 0.2404(11) 0.047(5) Uiso 1 1 d .
C5 C 0.26421(15) 0.21355(13) 0.24187(8) 0.0287(2) Uani 1 1 d .
N6 N 0.12378(13) 0.13681(13) 0.22831(7) 0.0326(2) Uani 1 1 d .
H08 H 0.036(2) 0.185(2) 0.2354(11) 0.047(5) Uiso 1 1 d .
H07 H 0.114(2) 0.040(2) 0.2107(10) 0.037(4) Uiso 1 1 d .
N11 N -0.04130(15) -0.38709(13) 0.06729(7) 0.0379(3) Uani 1 1 d .
C12 C -0.00465(18) -0.35640(15) -0.00594(9) 0.0369(3) Uani 1 1 d .
C13 C -0.03609(19) -0.52920(16) 0.07276(9) 0.0388(3) Uani 1 1 d .
H13 H -0.0612 -0.5532 0.1244 0.047 Uiso 1 1 calc R
C14 C -0.0104(3) -0.19718(18) -0.01320(11) 0.0589(5) Uani 1 1 d .
H14A H -0.0759 -0.1411 0.0292 0.088 Uiso 0.50 1 calc PR
H14B H -0.0579 -0.1949 -0.0720 0.088 Uiso 0.50 1 calc PR
H14C H 0.0989 -0.1514 -0.0016 0.088 Uiso 0.50 1 calc PR
H14D H 0.0526 -0.1838 -0.0588 0.088 Uiso 0.50 1 calc PR
H14E H 0.0346 -0.1300 0.0424 0.088 Uiso 0.50 1 calc PR
H14F H -0.1222 -0.1735 -0.0280 0.088 Uiso 0.50 1 calc PR
N21 N 0.42689(16) -0.39411(13) 0.05828(8) 0.0407(3) Uani 1 1 d .
C22 C 0.48466(18) -0.35868(15) -0.00893(9) 0.0384(3) Uani 1 1 d .
C23 C 0.44287(19) -0.53370(17) 0.06702(9) 0.0419(3) Uani 1 1 d .
H23 H 0.4033 -0.5606 0.1147 0.050 Uiso 1 1 calc R
C24 C 0.4678(3) -0.20180(18) -0.01971(11) 0.0569(4) Uani 1 1 d .
H24A H 0.3888 -0.1518 0.0164 0.085 Uiso 0.50 1 calc PR
H24B H 0.4316 -0.2050 -0.0808 0.085 Uiso 0.50 1 calc PR
H24C H 0.5719 -0.1462 -0.0018 0.085 Uiso 0.50 1 calc PR
H24D H 0.5394 -0.1835 -0.0605 0.085 Uiso 0.50 1 calc PR
H24E H 0.4966 -0.1303 0.0367 0.085 Uiso 0.50 1 calc PR
H24F H 0.3563 -0.1891 -0.0423 0.085 Uiso 0.50 1 calc PR
N31 N 0.56576(14) 0.87451(13) 0.45026(8) 0.0393(3) Uani 1 1 d .
C32 C 0.46856(16) 0.85985(16) 0.50866(9) 0.0363(3) Uani 1 1 d .
C33 C 0.59479(17) 1.01334(16) 0.44259(9) 0.0394(3) Uani 1 1 d .
H33 H 0.6628 1.0265 0.4014 0.047 Uiso 1 1 calc R
C34 C 0.4313(2) 0.70583(18) 0.51952(12) 0.0539(4) Uani 1 1 d .
H34A H 0.3784 0.6430 0.4643 0.081 Uiso 1 1 calc R
H34B H 0.3598 0.7126 0.5643 0.081 Uiso 1 1 calc R
H34C H 0.5314 0.6613 0.5370 0.081 Uiso 1 1 calc R
N41 N 0.97937(14) 0.86524(12) 0.43669(7) 0.0327(2) Uani 1 1 d .
C42 C 0.97102(16) 0.86803(14) 0.52021(8) 0.0311(3) Uani 1 1 d .
C43 C 1.00806(16) 0.99586(14) 0.41742(8) 0.0325(3) Uani 1 1 d .
H43 H 1.0145 0.9960 0.3585 0.039 Uiso 1 1 calc R
C44 C 0.9386(2) 0.72262(16) 0.54356(10) 0.0441(3) Uani 1 1 d .
H44A H 0.9501 0.6388 0.4939 0.066 Uiso 0.50 1 calc PR
H44B H 0.8289 0.7192 0.5585 0.066 Uiso 0.50 1 calc PR
H44C H 1.0154 0.7149 0.5935 0.066 Uiso 0.50 1 calc PR
H44D H 0.9129 0.7431 0.6033 0.066 Uiso 0.50 1 calc PR
H44E H 1.0341 0.6628 0.5388 0.066 Uiso 0.50 1 calc PR
H44F H 0.8475 0.6670 0.5038 0.066 Uiso 0.50 1 calc PR
O1 O -0.08637(13) -0.13722(12) 0.20434(7) 0.0474(3) Uani 1 1 d .
H09 H -0.067(3) -0.210(3) 0.1640(14) 0.068(6) Uiso 1 1 d .
C10 C -0.2513(2) -0.1303(2) 0.20604(13) 0.0596(4) Uani 1 1 d .
H10A H -0.2731 -0.0481 0.2544 0.089 Uiso 1 1 calc R
H10B H -0.2945 -0.2253 0.2137 0.089 Uiso 1 1 calc R
H10C H -0.3028 -0.1125 0.1512 0.089 Uiso 1 1 calc R
O2 O 0.29835(13) -0.16937(11) 0.18184(7) 0.0426(2) Uani 1 1 d .
H10 H 0.334(3) -0.241(3) 0.1459(14) 0.064(6) Uiso 1 1 d .
C20 C 0.2892(2) -0.22107(18) 0.25761(11) 0.0486(4) Uani 1 1 d .
H20A H 0.3897 -0.2673 0.2725 0.073 Uiso 1 1 calc R
H20B H 0.1993 -0.2953 0.2471 0.073 Uiso 1 1 calc R
H20C H 0.2724 -0.1364 0.3057 0.073 Uiso 1 1 calc R

loop_
_atom_site_aniso_label
_atom_site_aniso_U_11
_atom_site_aniso_U_22
_atom_site_aniso_U_33
_atom_site_aniso_U_23
_atom_site_aniso_U_13
_atom_site_aniso_U_12
S1 0.02476(16) 0.02545(16) 0.0456(2) -0.00483(12) 0.00722(12) 0.00000(11)
N1 0.0273(5) 0.0250(5) 0.0416(6) -0.0025(4) 0.0081(4) -0.0002(4)
C2 0.0272(6) 0.0261(5) 0.0279(6) 0.0041(4) 0.0046(4) 0.0030(4)
N3 0.0280(6) 0.0271(5) 0.0500(7) -0.0024(5) 0.0094(5) 0.0032(4)
S2 0.02566(16) 0.02344(16) 0.0568(2) 0.00737(13) 0.01084(13) 0.00229(11)
N4 0.0299(6) 0.0254(5) 0.0722(9) 0.0064(5) 0.0149(5) 0.0032(4)
C5 0.0287(6) 0.0262(5) 0.0325(6) 0.0076(4) 0.0076(5) 0.0025(4)
N6 0.0285(5) 0.0266(5) 0.0416(6) 0.0054(4) 0.0064(4) -0.0001(4)
N11 0.0485(7) 0.0317(6) 0.0306(5) 0.0008(4) 0.0075(5) 0.0037(5)
C12 0.0476(8) 0.0295(6) 0.0315(6) 0.0046(5) 0.0021(5) 0.0021(5)
C13 0.0525(8) 0.0352(7) 0.0280(6) 0.0056(5) 0.0072(6) 0.0001(6)
C14 0.0960(14) 0.0315(7) 0.0502(9) 0.0115(7) 0.0103(9) 0.0065(8)
N21 0.0477(7) 0.0352(6) 0.0365(6) 0.0017(5) 0.0088(5) 0.0033(5)
C22 0.0470(8) 0.0308(6) 0.0335(7) 0.0024(5) 0.0007(6) 0.0000(5)
C23 0.0520(8) 0.0382(7) 0.0349(7) 0.0053(6) 0.0110(6) -0.0007(6)
C24 0.0878(13) 0.0337(7) 0.0470(9) 0.0085(6) 0.0021(8) 0.0055(8)
N31 0.0390(6) 0.0364(6) 0.0400(6) 0.0019(5) 0.0099(5) 0.0079(5)
C32 0.0336(6) 0.0358(7) 0.0373(7) 0.0044(5) 0.0042(5) 0.0051(5)
C33 0.0382(7) 0.0398(7) 0.0396(7) 0.0046(6) 0.0122(6) 0.0056(6)
C34 0.0613(10) 0.0378(8) 0.0646(10) 0.0113(7) 0.0173(8) 0.0045(7)
N41 0.0410(6) 0.0280(5) 0.0263(5) 0.0005(4) 0.0049(4) 0.0017(4)
C42 0.0358(6) 0.0282(6) 0.0277(6) 0.0040(5) 0.0031(5) 0.0020(5)
C43 0.0408(7) 0.0313(6) 0.0243(5) 0.0040(5) 0.0054(5) 0.0009(5)
C44 0.0637(9) 0.0313(7) 0.0373(7) 0.0101(5) 0.0033(6) -0.0037(6)
O1 0.0458(6) 0.0386(5) 0.0471(6) -0.0125(4) 0.0106(5) -0.0041(4)
C10 0.0446(9) 0.0589(10) 0.0647(11) -0.0040(8) 0.0041(8) 0.0047(8)
O2 0.0535(6) 0.0259(4) 0.0479(6) 0.0037(4) 0.0147(5) 0.0069(4)
C20 0.0516(9) 0.0410(8) 0.0561(9) 0.0165(7) 0.0082(7) 0.0120(6)

loop_
_atom_type_symbol
_atom_type_description
_atom_type_scat_dispersion_real
_atom_type_scat_dispersion_imag
_atom_type_scat_source
C C 0.0181 0.0091 'International Tables Vol C Tables 4.2.6.8 and 6.1.1.4'
H H 0.0000 0.0000 'International Tables Vol C Tables 4.2.6.8 and 6.1.1.4'
N N 0.0311 0.0180 'International Tables Vol C Tables 4.2.6.8 and 6.1.1.4'
S S 0.3331 0.5567 'International Tables Vol C Tables 4.2.6.8 and 6.1.1.4'
O O 0.0492 0.0322 'International Tables Vol C Tables 4.2.6.8 and 6.1.1.4'

loop_
_geom_angle_atom_site_label_1
_geom_angle_atom_site_label_2
_geom_angle_atom_site_label_3
_geom_angle
_geom_angle_site_symmetry_1
_geom_angle_site_symmetry_3
N1 C2 N3 118.74(11) . .
N1 C2 S1 120.76(9) . .
N3 C2 S1 120.50(10) . .
N6 C5 N4 118.12(12) . .
N6 C5 S2 120.95(9) . .
N4 C5 S2 120.93(10) . .
C13 N11 C12 117.47(12) . .
N11 C12 C13 120.00(12) . 2_545
N11 C12 C14 118.12(13) . .
C13 C12 C14 121.87(13) 2_545 .
N11 C13 C12 122.53(12) . 2_545
C23 N21 C22 117.68(12) . .
N21 C22 C23 119.97(13) . 2_645
N21 C22 C24 118.37(13) . .
C23 C22 C24 121.66(14) 2_645 .
N21 C23 C22 122.35(13) . 2_645
C33 N31 C32 116.50(12) . .
N31 C32 C33 119.58(13) . 2_676
N31 C32 C34 118.63(13) . .
C33 C32 C34 121.79(13) 2_676 .
N31 C33 C32 123.92(13) . 2_676
C43 N41 C42 117.33(11) . .
N41 C42 C43 119.69(12) . 2_776
N41 C42 C44 118.37(12) . .
C43 C42 C44 121.94(12) 2_776 .
N41 C43 C42 122.98(11) . 2_776

loop_
_geom_bond_atom_site_label_1
_geom_bond_atom_site_label_2
_geom_bond_distance
_geom_bond_site_symmetry_2
S1 C2 1.7079(12) .
N1 C2 1.3234(16) .
C2 N3 1.3359(15) .
S2 C5 1.7030(12) .
N4 C5 1.3307(16) .
C5 N6 1.3300(17) .
N11 C13 1.3316(18) .
N11 C12 1.3371(17) .
C12 C13 1.3880(19) 2_545
C12 C14 1.4974(19) .
C13 C12 1.3879(19) 2_545
N21 C23 1.3314(19) .
N21 C22 1.3361(18) .
C22 C23 1.389(2) 2_645
C22 C24 1.500(2) .
C23 C22 1.389(2) 2_645
N31 C33 1.3328(19) .
N31 C32 1.3407(18) .
C32 C33 1.3912(19) 2_676
C32 C34 1.500(2) .
C33 C32 1.3913(19) 2_676
N41 C43 1.3348(16) .
N41 C42 1.3397(16) .
C42 C43 1.3935(18) 2_776
C42 C44 1.5012(17) .
C43 C42 1.3935(18) 2_776
O1 C10 1.390(2) .
O2 C20 1.4132(18) .

loop_
_geom_hbond_atom_site_label_D
_geom_hbond_atom_site_label_H
_geom_hbond_atom_site_label_A
_geom_hbond_distance_DH
_geom_hbond_distance_HA
_geom_hbond_distance_DA
_geom_hbond_angle_DHA
_geom_hbond_site_symmetry_A
N1 H01 N41 0.86(2) 2.14(2) 2.9971(15) 169.2(18) .
N1 H02 S2 0.900(18) 2.473(18) 3.3623(11) 169.7(15) 1_655
N3 H04 S2 0.89(2) 2.52(2) 3.4008(12) 173.7(16) .
N3 H03 N31 0.91(2) 2.41(2) 3.2516(16) 155.0(17) .
N4 H05 O2 0.89(2) 1.97(2) 2.8159(15) 159.1(18) .
N4 H06 S1 0.93(2) 2.44(2) 3.3649(12) 172.2(15) .
N6 H08 S1 0.87(2) 2.54(2) 3.4048(11) 174.2(17) 1_455
N6 H07 O1 0.864(18) 2.298(17) 2.9708(15) 134.8(14) .
N6 H07 O2 0.864(18) 2.484(17) 3.1663(15) 136.3(14) .
O1 H09 N11 0.84(2) 1.99(2) 2.8350(15) 175(2) .
O2 H10 N21 0.85(2) 1.98(2) 2.8233(15) 175(2) .
C24 H24B S1 0.98 2.87 3.7858(18) 156.7 2_655
C44 H44C S1 0.98 3.01 3.9861(16) 176.3 2_766
C23 H23 S2 0.95 2.94 3.8833(15) 171.4 1_545
C20 H20B S2 0.98 2.95 3.5084(16) 117.1 1_545
C43 H43 O1 0.95 2.51 3.3216(17) 143.5 1_665

loop_
_geom_torsion_atom_site_label_1
_geom_torsion_atom_site_label_2
_geom_torsion_atom_site_label_3
_geom_torsion_atom_site_label_4
_geom_torsion
_geom_torsion_site_symmetry_4
C13 N11 C12 C13 0.3(2) 2_545
C13 N11 C12 C14 179.83(15) .
C12 N11 C13 C12 -0.3(2) 2_545
C23 N21 C22 C23 0.5(2) 2_645
C23 N21 C22 C24 -179.95(15) .
C22 N21 C23 C22 -0.5(3) 2_645
C33 N31 C32 C33 -0.4(2) 2_676
C33 N31 C32 C34 179.69(14) .
C32 N31 C33 C32 0.4(2) 2_676
C43 N41 C42 C43 0.1(2) 2_776
C43 N41 C42 C44 179.88(13) .
C42 N41 C43 C42 -0.1(2) 2_776
